data_7052145
loop_
_publ_author_name
'Moulton, Brian'
'Luisi, Brian S.'
'Fonari, Marina S.'
'Basok, Stepan S.'
'Ganin, Eduard V.'
'Kravtsov, Victor Ch.'

_publ_section_title
;
 Supramolecular associates of para-aminobenzoic acid with N- and
 N,O-heterocyclic molecules
;
_journal_issue 4
_journal_name_full 'New Journal of Chemistry'
_journal_page_first 561
_journal_paper_doi 10.1039/b618207k
_journal_volume 31
_journal_year 2007
_chemical_formula_moiety 'C8 H22 N4, 2(C7 H6 N O2), 2(H2 O)'
_chemical_formula_sum 'C22 H38 N6 O6'
_chemical_formula_weight 482.58
_chemical_melting_point 479.6(5)
_chemical_name_common
;4,10-diaza-1,7-diazoniacyclododecane bis(4-aminobenzoate)
dihydrate
;
_chemical_name_systematic
;
4,10-diaza-1,7-diazoniacyclododecane bis(4-aminobenzoate) dihydrate
;
_space_group_IT_number 4
_symmetry_cell_setting monoclinic
_symmetry_space_group_name_Hall 'P 2yb'
_symmetry_space_group_name_H-M 'P 1 21 1'
_atom_sites_solution_hydrogens geom
_atom_sites_solution_primary direct
_atom_sites_solution_secondary difmap
_audit_creation_method SHELXL-97
_cell_angle_alpha 90.00
_cell_angle_beta 111.91(3)
_cell_angle_gamma 90.00
_cell_formula_units_Z 2
_cell_length_a 9.6004(19)
_cell_length_b 11.350(2)
_cell_length_c 12.088(2)
_cell_measurement_reflns_used 3262
_cell_measurement_temperature 90(2)
_cell_measurement_theta_max 27.20
_cell_measurement_theta_min 2.33
_cell_volume 1222.0(5)
_computing_cell_refinement 'Bruker SMART'
_computing_data_collection 'Bruker SMART'
_computing_data_reduction 'Bruker SAINT'
_computing_molecular_graphics 'Bruker SHELXTL'
_computing_publication_material 'Bruker SHELXTL'
_computing_structure_refinement 'Bruker SHELXTL'
_computing_structure_solution 'Bruker SHELXTL'
_diffrn_ambient_temperature 90(2)
_diffrn_measured_fraction_theta_full 0.995
_diffrn_measured_fraction_theta_max 0.995
_diffrn_measurement_device_type 'CCD area detector'
_diffrn_measurement_method 'phi and omega scans'
_diffrn_radiation_monochromator graphite
_diffrn_radiation_source 'sealed tube'
_diffrn_radiation_type MoK\a
_diffrn_reflns_av_R_equivalents 0.0272
_diffrn_reflns_av_sigmaI/netI 0.0396
_diffrn_reflns_limit_h_max 11
_diffrn_reflns_limit_h_min -11
_diffrn_reflns_limit_k_max 13
_diffrn_reflns_limit_k_min -13
_diffrn_reflns_limit_l_max 14
_diffrn_reflns_limit_l_min -14
_diffrn_reflns_number 9148
_diffrn_reflns_theta_full 25.50
_diffrn_reflns_theta_max 25.50
_diffrn_reflns_theta_min 1.82
_exptl_absorpt_coefficient_mu 0.096
_exptl_absorpt_correction_T_max 1.00000
_exptl_absorpt_correction_T_min 0.802426
_exptl_absorpt_correction_type empirical
_exptl_absorpt_process_details 'SADABS - Area Detector Absorption Correction'
_exptl_crystal_colour colorless
_exptl_crystal_density_diffrn 1.311
_exptl_crystal_density_method 'not measured'
_exptl_crystal_description block
_exptl_crystal_F_000 520
_exptl_crystal_size_max 0.40
_exptl_crystal_size_mid 0.20
_exptl_crystal_size_min 0.20
_refine_diff_density_max 0.212
_refine_diff_density_min -0.168
_refine_diff_density_rms 0.040
_refine_ls_abs_structure_details 'Flack H D (1983), Acta Cryst. A39, 876-881'
_refine_ls_abs_structure_Flack 0.0(8)
_refine_ls_extinction_method none
_refine_ls_goodness_of_fit_ref 1.009
_refine_ls_hydrogen_treatment mixed
_refine_ls_matrix_type full
_refine_ls_number_parameters 363
_refine_ls_number_reflns 4232
_refine_ls_number_restraints 1
_refine_ls_restrained_S_all 1.009
_refine_ls_R_factor_all 0.0400
_refine_ls_R_factor_gt 0.0366
_refine_ls_shift/su_max 0.001
_refine_ls_shift/su_mean 0.000
_refine_ls_structure_factor_coef Fsqd
_refine_ls_weighting_details 'calc w=1/[\s^2^(Fo^2^)+(0.0550P)^2^+0.0000P] where P=(Fo^2^+2Fc^2^)/3'
_refine_ls_weighting_scheme calc
_refine_ls_wR_factor_gt 0.0881
_refine_ls_wR_factor_ref 0.0906
_reflns_number_gt 3939
_reflns_number_total 4232
_reflns_threshold_expression >2sigma(I)
_cod_data_source_file b618207k.txt
_cod_data_source_block m6sad
_cod_depositor_comments
;
The following automatic conversions were performed:
'_symmetry_cell_setting' value 'Monoclinic' changed to 'monoclinic'
according to '/home/saulius/struct/CIF-dictionaries/cif_core.dic'
dictionary named 'cif_core.dic' version 2.4.1 from 2010-06-29.

Automatic conversion script
Id: cif_fix_enum 1527 2010-12-29 10:47:43Z saulius 

The following automatic conversions were performed:

'_chemical_melting_point' value '206-207 \oC' was changed to
'479.6(5)' - it was converted from degrees Celsius(C) to Kelvins(K),
the average value was taken and precision was estimated.

Automatic conversion script
Id: cif_fix_values 1646 2011-03-28 12:23:43Z adriana 
;
_cod_original_cell_volume 1222.0(4)
_cod_original_sg_symbol_H-M P2(1)
_cod_database_code 7052145

loop_
_symmetry_equiv_pos_as_xyz
'x, y, z'
'-x, y+1/2, -z'

loop_
_atom_site_label
_atom_site_type_symbol
_atom_site_fract_x
_atom_site_fract_y
_atom_site_fract_z
_atom_site_U_iso_or_equiv
_atom_site_adp_type
_atom_site_occupancy
_atom_site_symmetry_multiplicity
_atom_site_calc_flag
_atom_site_refinement_flags
_atom_site_disorder_assembly
_atom_site_disorder_group
O1A O -0.25790(16) 0.16326(13) -0.07778(13) 0.0271(3) Uani 1 1 d . . .
O2A O -0.13330(16) 0.22889(13) 0.10519(12) 0.0274(3) Uani 1 1 d . . .
N1A N -0.4908(2) -0.19352(18) 0.22725(18) 0.0306(4) Uani 1 1 d . . .
H1NA H -0.478(2) -0.185(2) 0.308(2) 0.027(6) Uiso 1 1 d . . .
H2NA H -0.559(3) -0.243(3) 0.180(3) 0.049(8) Uiso 1 1 d . . .
C1A C -0.2267(2) 0.15981(18) 0.03333(17) 0.0212(4) Uani 1 1 d . . .
C2A C -0.3009(2) 0.06934(18) 0.08315(18) 0.0207(4) Uani 1 1 d . . .
C3A C -0.3930(2) -0.01822(18) 0.01049(18) 0.0217(4) Uani 1 1 d . . .
H3A H -0.4128 -0.0176 -0.0709 0.026 Uiso 1 1 calc R . .
C4A C -0.4552(2) -0.10581(18) 0.05743(18) 0.0225(4) Uani 1 1 d . . .
H4A H -0.5149 -0.1635 0.0073 0.027 Uiso 1 1 calc R . .
C5A C -0.4295(2) -0.10867(18) 0.17972(18) 0.0221(4) Uani 1 1 d . . .
C6A C -0.3382(2) -0.01974(18) 0.25214(18) 0.0231(4) Uani 1 1 d . . .
H6A H -0.3192 -0.0194 0.3334 0.028 Uiso 1 1 calc R . .
C7A C -0.2761(2) 0.06711(19) 0.20473(18) 0.0230(4) Uani 1 1 d . . .
H7A H -0.2168 0.1251 0.2546 0.028 Uiso 1 1 calc R . .
O1B O -0.61732(15) 0.58916(12) -0.50710(12) 0.0238(3) Uani 1 1 d . . .
O2B O -0.72115(16) 0.76387(12) -0.50446(13) 0.0271(3) Uani 1 1 d . . .
N1B N -1.3097(2) 0.43958(19) -0.69944(17) 0.0293(4) Uani 1 1 d . . .
H1NB H -1.310(3) 0.365(3) -0.666(2) 0.041(7) Uiso 1 1 d . . .
H2NB H -1.390(3) 0.487(2) -0.706(2) 0.036(7) Uiso 1 1 d . . .
C1B C -0.7310(2) 0.65553(18) -0.52465(16) 0.0210(4) Uani 1 1 d . . .
C2B C -0.8830(2) 0.59902(18) -0.57235(17) 0.0209(4) Uani 1 1 d . . .
C3B C -1.0141(2) 0.66740(19) -0.61078(17) 0.0234(4) Uani 1 1 d . . .
H3B H -1.0060 0.7491 -0.6071 0.028 Uiso 1 1 calc R . .
C4B C -1.1552(2) 0.6163(2) -0.65401(17) 0.0236(4) Uani 1 1 d . . .
H4B H -1.2402 0.6639 -0.6812 0.028 Uiso 1 1 calc R . .
C5B C -1.1709(2) 0.49358(19) -0.65702(17) 0.0230(4) Uani 1 1 d . . .
C6B C -1.0397(2) 0.42461(19) -0.61970(18) 0.0249(5) Uani 1 1 d . . .
H6B H -1.0475 0.3429 -0.6222 0.030 Uiso 1 1 calc R . .
C7B C -0.8998(2) 0.47653(18) -0.57953(18) 0.0231(4) Uani 1 1 d . . .
H7B H -0.8148 0.4291 -0.5567 0.028 Uiso 1 1 calc R . .
N2 N -0.33131(19) 0.62135(16) -0.10108(15) 0.0226(4) Uani 1 1 d . . .
H1N2 H -0.407(2) 0.602(2) -0.0852(19) 0.023(6) Uiso 1 1 d . . .
N3 N -0.33833(19) 0.61916(16) -0.33941(15) 0.0211(4) Uani 1 1 d . . .
H1N3 H -0.336(2) 0.558(2) -0.287(2) 0.025(6) Uiso 1 1 d . . .
H2N3 H -0.434(3) 0.624(2) -0.396(2) 0.033(6) Uiso 1 1 d . . .
N4 N -0.15393(19) 0.42065(17) -0.26796(16) 0.0246(4) Uani 1 1 d . . .
H1N4 H -0.191(2) 0.367(2) -0.320(2) 0.024(6) Uiso 1 1 d . . .
N5 N -0.1397(2) 0.42319(16) -0.01901(16) 0.0226(4) Uani 1 1 d . . .
H1N5 H -0.134(3) 0.346(3) 0.016(2) 0.038(7) Uiso 1 1 d . . .
H2N5 H -0.222(3) 0.4313(19) -0.081(2) 0.019(5) Uiso 1 1 d . . .
C8 C -0.0321(2) 0.36709(19) -0.16783(19) 0.0265(5) Uani 1 1 d . . .
H8B H 0.0594 0.3672 -0.1841 0.032 Uiso 1 1 calc R . .
H8A H -0.0573 0.2860 -0.1582 0.032 Uiso 1 1 calc R . .
C9 C -0.0073(2) 0.43497(19) -0.05422(19) 0.0249(4) Uani 1 1 d . . .
H9B H 0.0814 0.4052 0.0092 0.030 Uiso 1 1 calc R . .
H9A H 0.0092 0.5175 -0.0663 0.030 Uiso 1 1 calc R . .
C10 C -0.1506(2) 0.51382(19) 0.06673(18) 0.0251(4) Uani 1 1 d . . .
H10B H -0.0544 0.5207 0.1323 0.030 Uiso 1 1 calc R . .
H10A H -0.2242 0.4889 0.0992 0.030 Uiso 1 1 calc R . .
C11 C -0.1955(2) 0.63318(19) 0.00711(18) 0.0246(4) Uani 1 1 d . . .
H11B H -0.2143 0.6876 0.0618 0.029 Uiso 1 1 calc R . .
H11A H -0.1143 0.6646 -0.0135 0.029 Uiso 1 1 calc R . .
C12 C -0.3672(2) 0.72798(19) -0.17567(18) 0.0242(4) Uani 1 1 d . . .
H12B H -0.3365 0.7973 -0.1255 0.029 Uiso 1 1 calc R . .
H12A H -0.4747 0.7325 -0.2196 0.029 Uiso 1 1 calc R . .
C13 C -0.2868(2) 0.72472(19) -0.26189(18) 0.0232(4) Uani 1 1 d . . .
H13B H -0.3089 0.7956 -0.3102 0.028 Uiso 1 1 calc R . .
H13A H -0.1791 0.7208 -0.2183 0.028 Uiso 1 1 calc R . .
C14 C -0.2417(2) 0.5841(2) -0.40593(18) 0.0250(5) Uani 1 1 d . . .
H14B H -0.2101 0.6538 -0.4366 0.030 Uiso 1 1 calc R . .
H14A H -0.2987 0.5347 -0.4731 0.030 Uiso 1 1 calc R . .
C15 C -0.1053(2) 0.51763(19) -0.32490(18) 0.0246(5) Uani 1 1 d . . .
H15B H -0.0494 0.4868 -0.3708 0.030 Uiso 1 1 calc R . .
H15A H -0.0401 0.5703 -0.2645 0.030 Uiso 1 1 calc R . .
O1W O -0.3788(2) 0.01172(15) -0.26750(16) 0.0331(4) Uani 1 1 d . . .
H1W1 H -0.371(4) 0.046(3) -0.331(3) 0.074(11) Uiso 1 1 d . . .
H2W1 H -0.330(3) 0.059(3) -0.212(3) 0.062(10) Uiso 1 1 d . . .
O2W O -0.45989(19) 0.84394(15) -0.52500(13) 0.0277(3) Uani 1 1 d . . .
H1W2 H -0.439(3) 0.920(3) -0.509(2) 0.040(7) Uiso 1 1 d . . .
H2W2 H -0.546(4) 0.830(3) -0.511(3) 0.064(10) Uiso 1 1 d . . .

loop_
_atom_site_aniso_label
_atom_site_aniso_U_11
_atom_site_aniso_U_22
_atom_site_aniso_U_33
_atom_site_aniso_U_23
_atom_site_aniso_U_13
_atom_site_aniso_U_12
O1A 0.0311(8) 0.0257(8) 0.0249(8) 0.0025(6) 0.0110(6) 0.0007(6)
O2A 0.0307(8) 0.0238(8) 0.0256(7) 0.0012(7) 0.0082(6) -0.0058(7)
N1A 0.0339(11) 0.0365(11) 0.0213(10) -0.0020(9) 0.0102(8) -0.0122(9)
C1A 0.0213(10) 0.0170(10) 0.0250(11) 0.0018(8) 0.0082(8) 0.0046(8)
C2A 0.0185(9) 0.0201(10) 0.0233(10) 0.0026(8) 0.0078(8) 0.0039(8)
C3A 0.0223(10) 0.0233(11) 0.0198(10) -0.0013(8) 0.0081(8) 0.0026(9)
C4A 0.0216(10) 0.0222(11) 0.0238(10) -0.0047(9) 0.0088(8) -0.0008(8)
C5A 0.0171(10) 0.0250(11) 0.0249(11) 0.0021(9) 0.0086(8) 0.0028(8)
C6A 0.0234(10) 0.0264(12) 0.0187(10) 0.0009(8) 0.0071(8) 0.0037(9)
C7A 0.0168(10) 0.0243(11) 0.0258(11) -0.0026(9) 0.0055(8) 0.0011(8)
O1B 0.0209(7) 0.0256(8) 0.0238(7) 0.0002(6) 0.0072(6) 0.0019(6)
O2B 0.0250(8) 0.0212(8) 0.0362(9) -0.0014(6) 0.0127(7) -0.0012(6)
N1B 0.0207(10) 0.0333(12) 0.0317(10) -0.0011(9) 0.0073(8) -0.0032(9)
C1B 0.0233(10) 0.0248(11) 0.0164(9) 0.0004(8) 0.0091(8) 0.0015(9)
C2B 0.0215(10) 0.0247(11) 0.0176(9) 0.0020(8) 0.0086(8) 0.0002(8)
C3B 0.0273(11) 0.0219(10) 0.0234(10) 0.0028(8) 0.0121(9) 0.0028(9)
C4B 0.0215(10) 0.0301(12) 0.0204(10) 0.0046(9) 0.0093(8) 0.0072(9)
C5B 0.0229(10) 0.0300(12) 0.0155(10) 0.0003(8) 0.0063(8) -0.0012(9)
C6B 0.0275(11) 0.0221(11) 0.0243(10) -0.0027(9) 0.0087(9) -0.0029(9)
C7B 0.0223(10) 0.0238(11) 0.0228(11) -0.0002(8) 0.0079(8) 0.0025(8)
N2 0.0200(9) 0.0245(9) 0.0241(9) -0.0024(8) 0.0092(7) -0.0025(7)
N3 0.0190(9) 0.0240(9) 0.0181(8) 0.0008(8) 0.0043(7) 0.0007(7)
N4 0.0237(9) 0.0223(10) 0.0253(9) -0.0039(8) 0.0060(7) -0.0006(8)
N5 0.0223(9) 0.0208(9) 0.0224(9) 0.0010(8) 0.0059(8) -0.0015(8)
C8 0.0247(11) 0.0234(11) 0.0318(12) 0.0003(9) 0.0112(9) 0.0026(9)
C9 0.0212(10) 0.0243(11) 0.0272(10) 0.0012(9) 0.0068(8) -0.0007(9)
C10 0.0266(11) 0.0275(11) 0.0211(10) -0.0016(9) 0.0089(8) -0.0039(9)
C11 0.0264(11) 0.0237(11) 0.0232(10) -0.0020(9) 0.0089(8) -0.0035(9)
C12 0.0241(11) 0.0225(10) 0.0238(10) -0.0003(9) 0.0062(8) 0.0035(9)
C13 0.0252(11) 0.0203(10) 0.0220(10) 0.0006(9) 0.0064(8) -0.0013(9)
C14 0.0259(11) 0.0298(12) 0.0210(10) -0.0013(9) 0.0106(8) 0.0002(9)
C15 0.0224(11) 0.0287(12) 0.0235(10) -0.0039(9) 0.0095(8) -0.0009(9)
O1W 0.0437(10) 0.0290(9) 0.0304(9) -0.0030(8) 0.0182(8) -0.0097(8)
O2W 0.0287(9) 0.0266(9) 0.0288(8) -0.0019(7) 0.0119(7) -0.0051(7)

loop_
_atom_type_symbol
_atom_type_description
_atom_type_scat_dispersion_real
_atom_type_scat_dispersion_imag
_atom_type_scat_source
C C 0.0033 0.0016 'International Tables Vol C Tables 4.2.6.8 and 6.1.1.4'
H H 0.0000 0.0000 'International Tables Vol C Tables 4.2.6.8 and 6.1.1.4'
N N 0.0061 0.0033 'International Tables Vol C Tables 4.2.6.8 and 6.1.1.4'
O O 0.0106 0.0060 'International Tables Vol C Tables 4.2.6.8 and 6.1.1.4'

loop_
_geom_angle_atom_site_label_1
_geom_angle_atom_site_label_2
_geom_angle_atom_site_label_3
_geom_angle
_geom_angle_site_symmetry_1
_geom_angle_site_symmetry_3
_geom_angle_publ_flag
C5A N1A H1NA 116.9(14) . . ?
C5A N1A H2NA 120.3(18) . . ?
H1NA N1A H2NA 121(2) . . ?
O2A C1A O1A 122.56(19) . . ?
O2A C1A C2A 118.14(17) . . ?
O1A C1A C2A 119.29(18) . . ?
C7A C2A C3A 117.79(19) . . ?
C7A C2A C1A 120.98(18) . . ?
C3A C2A C1A 121.19(18) . . ?
C4A C3A C2A 121.34(18) . . ?
C4A C3A H3A 119.3 . . ?
C2A C3A H3A 119.3 . . ?
C3A C4A C5A 120.92(19) . . ?
C3A C4A H4A 119.5 . . ?
C5A C4A H4A 119.5 . . ?
N1A C5A C4A 121.73(19) . . ?
N1A C5A C6A 120.76(19) . . ?
C4A C5A C6A 117.52(19) . . ?
C7A C6A C5A 121.23(19) . . ?
C7A C6A H6A 119.4 . . ?
C5A C6A H6A 119.4 . . ?
C6A C7A C2A 121.20(19) . . ?
C6A C7A H7A 119.4 . . ?
C2A C7A H7A 119.4 . . ?
C5B N1B H1NB 113.6(15) . . ?
C5B N1B H2NB 115.8(16) . . ?
H1NB N1B H2NB 115(2) . . ?
O2B C1B O1B 123.34(19) . . ?
O2B C1B C2B 119.23(18) . . ?
O1B C1B C2B 117.43(18) . . ?
C7B C2B C3B 117.45(18) . . ?
C7B C2B C1B 121.54(18) . . ?
C3B C2B C1B 121.01(18) . . ?
C4B C3B C2B 121.6(2) . . ?
C4B C3B H3B 119.2 . . ?
C2B C3B H3B 119.2 . . ?
C3B C4B C5B 120.48(19) . . ?
C3B C4B H4B 119.8 . . ?
C5B C4B H4B 119.8 . . ?
N1B C5B C4B 122.1(2) . . ?
N1B C5B C6B 119.8(2) . . ?
C4B C5B C6B 118.07(19) . . ?
C7B C6B C5B 120.9(2) . . ?
C7B C6B H6B 119.6 . . ?
C5B C6B H6B 119.6 . . ?
C6B C7B C2B 121.46(19) . . ?
C6B C7B H7B 119.3 . . ?
C2B C7B H7B 119.3 . . ?
C11 N2 C12 113.43(17) . . ?
C11 N2 H1N2 111.9(15) . . ?
C12 N2 H1N2 109.0(15) . . ?
C13 N3 C14 115.29(16) . . ?
C13 N3 H1N3 104.7(14) . . ?
C14 N3 H1N3 107.7(14) . . ?
C13 N3 H2N3 115.0(16) . . ?
C14 N3 H2N3 105.2(15) . . ?
H1N3 N3 H2N3 109(2) . . ?
C15 N4 C8 113.85(16) . . ?
C15 N4 H1N4 108.0(15) . . ?
C8 N4 H1N4 107.4(15) . . ?
C9 N5 C10 115.18(16) . . ?
C9 N5 H1N5 106.9(14) . . ?
C10 N5 H1N5 109.1(15) . . ?
C9 N5 H2N5 110.1(14) . . ?
C10 N5 H2N5 104.4(14) . . ?
H1N5 N5 H2N5 111(2) . . ?
N4 C8 C9 110.19(18) . . ?
N4 C8 H8B 109.6 . . ?
C9 C8 H8B 109.6 . . ?
N4 C8 H8A 109.6 . . ?
C9 C8 H8A 109.6 . . ?
H8B C8 H8A 108.1 . . ?
N5 C9 C8 110.58(17) . . ?
N5 C9 H9B 109.5 . . ?
C8 C9 H9B 109.5 . . ?
N5 C9 H9A 109.5 . . ?
C8 C9 H9A 109.5 . . ?
H9B C9 H9A 108.1 . . ?
N5 C10 C11 111.49(17) . . ?
N5 C10 H10B 109.3 . . ?
C11 C10 H10B 109.3 . . ?
N5 C10 H10A 109.3 . . ?
C11 C10 H10A 109.3 . . ?
H10B C10 H10A 108.0 . . ?
N2 C11 C10 109.97(17) . . ?
N2 C11 H11B 109.7 . . ?
C10 C11 H11B 109.7 . . ?
N2 C11 H11A 109.7 . . ?
C10 C11 H11A 109.7 . . ?
H11B C11 H11A 108.2 . . ?
N2 C12 C13 109.85(17) . . ?
N2 C12 H12B 109.7 . . ?
C13 C12 H12B 109.7 . . ?
N2 C12 H12A 109.7 . . ?
C13 C12 H12A 109.7 . . ?
H12B C12 H12A 108.2 . . ?
N3 C13 C12 108.58(17) . . ?
N3 C13 H13B 110.0 . . ?
C12 C13 H13B 110.0 . . ?
N3 C13 H13A 110.0 . . ?
C12 C13 H13A 110.0 . . ?
H13B C13 H13A 108.4 . . ?
N3 C14 C15 110.28(17) . . ?
N3 C14 H14B 109.6 . . ?
C15 C14 H14B 109.6 . . ?
N3 C14 H14A 109.6 . . ?
C15 C14 H14A 109.6 . . ?
H14B C14 H14A 108.1 . . ?
N4 C15 C14 109.18(17) . . ?
N4 C15 H15B 109.8 . . ?
C14 C15 H15B 109.8 . . ?
N4 C15 H15A 109.8 . . ?
C14 C15 H15A 109.8 . . ?
H15B C15 H15A 108.3 . . ?
H1W1 O1W H2W1 102(3) . . ?
H1W2 O2W H2W2 106(3) . . ?

loop_
_geom_bond_atom_site_label_1
_geom_bond_atom_site_label_2
_geom_bond_distance
_geom_bond_site_symmetry_2
_geom_bond_publ_flag
O1A C1A 1.263(2) . ?
O2A C1A 1.262(3) . ?
N1A C5A 1.362(3) . ?
N1A H1NA 0.94(2) . ?
N1A H2NA 0.89(3) . ?
C1A C2A 1.498(3) . ?
C2A C7A 1.399(3) . ?
C2A C3A 1.400(3) . ?
C3A C4A 1.386(3) . ?
C3A H3A 0.9300 . ?
C4A C5A 1.405(3) . ?
C4A H4A 0.9300 . ?
C5A C6A 1.407(3) . ?
C6A C7A 1.382(3) . ?
C6A H6A 0.9300 . ?
C7A H7A 0.9300 . ?
O1B C1B 1.277(2) . ?
O2B C1B 1.250(2) . ?
N1B C5B 1.380(3) . ?
N1B H1NB 0.94(3) . ?
N1B H2NB 0.92(3) . ?
C1B C2B 1.498(3) . ?
C2B C7B 1.399(3) . ?
C2B C3B 1.402(3) . ?
C3B C4B 1.384(3) . ?
C3B H3B 0.9300 . ?
C4B C5B 1.400(3) . ?
C4B H4B 0.9300 . ?
C5B C6B 1.407(3) . ?
C6B C7B 1.378(3) . ?
C6B H6B 0.9300 . ?
C7B H7B 0.9300 . ?
N2 C11 1.468(3) . ?
N2 C12 1.471(3) . ?
N2 H1N2 0.84(2) . ?
N3 C13 1.487(3) . ?
N3 C14 1.490(3) . ?
N3 H1N3 0.94(2) . ?
N3 H2N3 0.92(2) . ?
N4 C15 1.464(3) . ?
N4 C8 1.465(3) . ?
N4 H1N4 0.86(2) . ?
N5 C9 1.489(3) . ?
N5 C10 1.491(3) . ?
N5 H1N5 0.97(3) . ?
N5 H2N5 0.87(2) . ?
C8 C9 1.514(3) . ?
C8 H8B 0.9700 . ?
C8 H8A 0.9700 . ?
C9 H9B 0.9700 . ?
C9 H9A 0.9700 . ?
C10 C11 1.519(3) . ?
C10 H10B 0.9700 . ?
C10 H10A 0.9700 . ?
C11 H11B 0.9700 . ?
C11 H11A 0.9700 . ?
C12 C13 1.511(3) . ?
C12 H12B 0.9700 . ?
C12 H12A 0.9700 . ?
C13 H13B 0.9700 . ?
C13 H13A 0.9700 . ?
C14 C15 1.512(3) . ?
C14 H14B 0.9700 . ?
C14 H14A 0.9700 . ?
C15 H15B 0.9700 . ?
C15 H15A 0.9700 . ?
O1W H1W1 0.89(3) . ?
O1W H2W1 0.85(3) . ?
O2W H1W2 0.89(3) . ?
O2W H2W2 0.91(4) . ?

loop_
_geom_hbond_atom_site_label_D
_geom_hbond_atom_site_label_H
_geom_hbond_atom_site_label_A
_geom_hbond_distance_DH
_geom_hbond_distance_HA
_geom_hbond_distance_DA
_geom_hbond_angle_DHA
_geom_hbond_site_symmetry_A
N1A H1NA O2W 0.94(2) 1.99(2) 2.928(3) 176(2) 1_546
N1A H2NA O1A 0.89(3) 2.03(3) 2.911(3) 170(3) 2_445
N1B H1NB O2B 0.94(3) 2.27(3) 3.098(3) 146(2) 2_344
N1B H2NB O1W 0.92(3) 2.14(3) 2.981(3) 152(2) 2_354
N3 H1N3 N4 0.94(2) 2.29(2) 2.796(3) 113.4(17) .
N3 H1N3 N2 0.94(2) 2.34(2) 2.857(2) 113.9(17) .
N3 H2N3 O1B 0.92(2) 1.82(2) 2.710(2) 164(2) .
N4 H1N4 O2B 0.86(2) 2.28(2) 3.116(2) 163(2) 2_444
N5 H1N5 O2A 0.97(3) 1.71(3) 2.656(2) 165(2) .
N5 H1N5 O1A 0.97(3) 2.45(3) 3.146(2) 128.6(18) .
N5 H2N5 N2 0.87(2) 2.37(2) 2.840(3) 114.4(17) .
O1W H1W1 O1B 0.89(3) 1.98(3) 2.850(2) 166(3) 2_444
O1W H2W1 O1A 0.85(3) 1.92(4) 2.753(2) 167(3) .
O2W H1W2 O1B 0.89(3) 1.98(3) 2.869(2) 172(2) 2_454
O2W H2W2 O2B 0.91(4) 1.87(4) 2.765(2) 165(3) .

loop_
_cod_related_entry_id
_cod_related_entry_database
_cod_related_entry_code
1 ChemSpider 21141644
